data_4112333
loop_
_publ_author_name
'Emily C. Carson'
'Stephen J. Lippard'

_publ_section_title
;
 Oxidation of Sulfide, Phosphine, and Benzyl Substrates Tethered to
 N-Donor Pyridine Ligands in Carboxylate-Bridged Diiron(II) Complexes
;
_journal_name_full 'Journal of the American Chemical Society'
_journal_page_first 3412
_journal_page_last 3413
_journal_paper_doi 10.1021/ja031806c
_journal_volume 126
_journal_year 2004
_chemical_formula_sum 'C96 H79 Cl Fe2 N O8 S'
_chemical_formula_weight 1553.81
_chemical_name_systematic
; 
 ? 
;
_space_group_IT_number 2
_symmetry_cell_setting triclinic
_symmetry_space_group_name_Hall '-P 1'
_symmetry_space_group_name_H-M 'P -1'
_atom_sites_solution_hydrogens geom
_atom_sites_solution_primary direct
_atom_sites_solution_secondary difmap
_audit_creation_method SHELXL-97
_cell_angle_alpha 95.539(5)
_cell_angle_beta 90.483(5)
_cell_angle_gamma 113.723(4)
_cell_formula_units_Z 2
_cell_length_a 12.595(4)
_cell_length_b 15.545(5)
_cell_length_c 21.915(6)
_cell_measurement_reflns_used 974
_cell_measurement_temperature 173(2)
_cell_measurement_theta_max 25.09
_cell_measurement_theta_min 2.53
_cell_volume 3905(2)
_computing_cell_refinement 'Bruker SMART'
_computing_data_collection 'Bruker SMART'
_computing_data_reduction 'Bruker SAINT'
_computing_molecular_graphics 'Bruker SHELXTL'
_computing_publication_material 'Bruker SHELXTL'
_computing_structure_refinement 'SHELXL-97 (Sheldrick, 1997)'
_computing_structure_solution 'SHELXS-97 (Sheldrick, 1990)'
_diffrn_ambient_temperature 173(2)
_diffrn_measured_fraction_theta_full 0.908
_diffrn_measured_fraction_theta_max 0.908
_diffrn_measurement_device_type 'CCD area detector'
_diffrn_measurement_method 'phi and omega scans'
_diffrn_radiation_monochromator graphite
_diffrn_radiation_source 'fine-focus sealed tube'
_diffrn_radiation_type MoK\a
_diffrn_radiation_wavelength 0.71073
_diffrn_reflns_av_R_equivalents 0.0581
_diffrn_reflns_av_sigmaI/netI 0.0763
_diffrn_reflns_limit_h_max 16
_diffrn_reflns_limit_h_min -16
_diffrn_reflns_limit_k_max 20
_diffrn_reflns_limit_k_min -20
_diffrn_reflns_limit_l_max 28
_diffrn_reflns_limit_l_min -28
_diffrn_reflns_number 34415
_diffrn_reflns_theta_full 28.26
_diffrn_reflns_theta_max 28.26
_diffrn_reflns_theta_min 1.44
_exptl_absorpt_coefficient_mu 0.493
_exptl_absorpt_correction_type none
_exptl_crystal_colour Yellow
_exptl_crystal_density_diffrn 1.322
_exptl_crystal_density_meas 0
_exptl_crystal_description Block
_exptl_crystal_F_000 1622
_exptl_crystal_size_max 0.30
_exptl_crystal_size_mid 0.30
_exptl_crystal_size_min 0.20
_refine_diff_density_max 0.467
_refine_diff_density_min -0.382
_refine_diff_density_rms 0.057
_refine_ls_extinction_method none
_refine_ls_goodness_of_fit_ref 0.956
_refine_ls_hydrogen_treatment mixed
_refine_ls_matrix_type full
_refine_ls_number_parameters 990
_refine_ls_number_reflns 17575
_refine_ls_number_restraints 0
_refine_ls_restrained_S_all 0.956
_refine_ls_R_factor_all 0.0666
_refine_ls_R_factor_gt 0.0454
_refine_ls_shift/su_max 0.009
_refine_ls_shift/su_mean 0.000
_refine_ls_structure_factor_coef Fsqd
_refine_ls_weighting_details 'calc w=1/[\s^2^(Fo^2^)+(0.0355P)^2^+0.0000P] where P=(Fo^2^+2Fc^2^)/3'
_refine_ls_weighting_scheme calc
_refine_ls_wR_factor_gt 0.0950
_refine_ls_wR_factor_ref 0.1023
_reflns_number_gt 12997
_reflns_number_total 17575
_reflns_threshold_expression >2sigma(I)
_cod_data_source_file ja031806csi20040129_032030.cif
_cod_data_source_block '[Fe2(m-O2CArTol)3(O2CArTol)(2-PhSpy)]'
_cod_original_cell_volume 3904.5(19)
_cod_database_code 4112333

loop_
_symmetry_equiv_pos_as_xyz
'x, y, z'
'-x, -y, -z'

loop_
_atom_site_label
_atom_site_type_symbol
_atom_site_fract_x
_atom_site_fract_y
_atom_site_fract_z
_atom_site_U_iso_or_equiv
_atom_site_adp_type
_atom_site_occupancy
_atom_site_symmetry_multiplicity
_atom_site_calc_flag
_atom_site_refinement_flags
Fe1 Fe 0.23562(2) 0.666739(19) 0.214167(13) 0.02232(7) Uani 1 1 d .
Fe2 Fe 0.43364(2) 0.876375(19) 0.262226(13) 0.02337(8) Uani 1 1 d .
N1 N 0.57445(15) 0.99740(12) 0.30212(7) 0.0267(4) Uani 1 1 d .
O1 O 0.10483(12) 0.53956(9) 0.17650(6) 0.0282(3) Uani 1 1 d .
O2 O 0.06016(11) 0.62457(9) 0.24872(6) 0.0273(3) Uani 1 1 d .
O3 O 0.21628(12) 0.77813(10) 0.17910(7) 0.0316(3) Uani 1 1 d .
O4 O 0.36921(12) 0.91615(10) 0.19311(6) 0.0297(3) Uani 1 1 d .
O5 O 0.38109(11) 0.69282(9) 0.16687(6) 0.0262(3) Uani 1 1 d .
O6 O 0.52666(12) 0.80890(9) 0.22261(6) 0.0256(3) Uani 1 1 d .
O7 O 0.30579(12) 0.65966(10) 0.29713(6) 0.0273(3) Uani 1 1 d .
O8 O 0.37954(13) 0.81143(10) 0.33641(6) 0.0296(3) Uani 1 1 d .
S1 S 0.40655(5) 1.03888(4) 0.34415(3) 0.03867(15) Uani 1 1 d .
C1 C 0.55548(19) 1.06884(15) 0.33295(9) 0.0289(5) Uani 1 1 d .
C2 C 0.6448(2) 1.15320(15) 0.35532(10) 0.0359(5) Uani 1 1 d .
H2 H 0.6288 1.2031 0.3757 0.043 Uiso 1 1 calc R
C3 C 0.7573(2) 1.16366(16) 0.34766(10) 0.0379(6) Uani 1 1 d .
H3 H 0.8202 1.2212 0.3625 0.045 Uiso 1 1 calc R
C4 C 0.7783(2) 1.08983(16) 0.31824(10) 0.0376(6) Uani 1 1 d .
H4 H 0.8555 1.0950 0.3136 0.045 Uiso 1 1 calc R
C5 C 0.68506(19) 1.00853(15) 0.29571(10) 0.0323(5) Uani 1 1 d .
H5 H 0.6996 0.9582 0.2748 0.039 Uiso 1 1 calc R
C6 C 0.3953(2) 1.14972(16) 0.34922(11) 0.0374(5) Uani 1 1 d .
C7 C 0.4277(2) 1.2079(2) 0.30269(13) 0.0543(7) Uani 1 1 d .
H7 H 0.4617 1.1911 0.2675 0.065 Uiso 1 1 calc R
C8 C 0.4105(2) 1.2907(2) 0.30767(16) 0.0658(9) Uani 1 1 d .
H8 H 0.4341 1.3315 0.2762 0.079 Uiso 1 1 calc R
C9 C 0.3594(2) 1.3139(2) 0.35786(16) 0.0611(8) Uani 1 1 d .
H9 H 0.3472 1.3705 0.3608 0.073 Uiso 1 1 calc R
C10 C 0.3261(2) 1.25654(19) 0.40371(13) 0.0520(7) Uani 1 1 d .
H10 H 0.2893 1.2725 0.4380 0.062 Uiso 1 1 calc R
C11 C 0.3461(2) 1.17475(17) 0.40018(11) 0.0431(6) Uani 1 1 d .
H11 H 0.3259 1.1360 0.4328 0.052 Uiso 1 1 calc R
C12 C 0.03023(17) 0.55271(14) 0.21016(9) 0.0239(4) Uani 1 1 d .
C13 C -0.09534(17) 0.48427(14) 0.20461(9) 0.0256(5) Uani 1 1 d .
C14 C -0.14395(18) 0.43306(14) 0.25447(10) 0.0279(5) Uani 1 1 d .
C15 C -0.26295(19) 0.37671(15) 0.25117(11) 0.0345(5) Uani 1 1 d .
H15 H -0.2972 0.3425 0.2846 0.041 Uiso 1 1 calc R
C16 C -0.3314(2) 0.36997(16) 0.20011(11) 0.0399(6) Uani 1 1 d .
H16 H -0.4125 0.3322 0.1989 0.048 Uiso 1 1 calc R
C17 C -0.28241(19) 0.41806(15) 0.15047(11) 0.0345(5) Uani 1 1 d .
H17 H -0.3300 0.4114 0.1149 0.041 Uiso 1 1 calc R
C18 C -0.16397(18) 0.47627(14) 0.15200(10) 0.0275(5) Uani 1 1 d .
C19 C -0.07104(18) 0.43188(14) 0.30778(10) 0.0285(5) Uani 1 1 d .
C20 C 0.0323(2) 0.42167(17) 0.29925(11) 0.0396(6) Uani 1 1 d .
H20 H 0.0583 0.4183 0.2589 0.048 Uiso 1 1 calc R
C21 C 0.0979(2) 0.41626(18) 0.34811(11) 0.0461(6) Uani 1 1 d .
H21 H 0.1684 0.4094 0.3407 0.055 Uiso 1 1 calc R
C22 C 0.0637(2) 0.42064(15) 0.40801(11) 0.0369(5) Uani 1 1 d .
C23 C -0.0388(2) 0.43108(15) 0.41665(10) 0.0366(6) Uani 1 1 d .
H23 H -0.0644 0.4344 0.4571 0.044 Uiso 1 1 calc R
C24 C -0.10586(19) 0.43688(15) 0.36773(10) 0.0334(5) Uani 1 1 d .
H24 H -0.1760 0.4443 0.3753 0.040 Uiso 1 1 calc R
C25 C 0.1372(2) 0.41465(19) 0.46081(12) 0.0510(7) Uani 1 1 d .
H25A H 0.1493 0.3561 0.4538 0.077 Uiso 1 1 calc R
H25B H 0.0976 0.4150 0.4991 0.077 Uiso 1 1 calc R
H25C H 0.2124 0.4690 0.4638 0.077 Uiso 1 1 calc R
C26 C -0.11743(17) 0.52930(14) 0.09813(9) 0.0264(5) Uani 1 1 d .
C27 C -0.04216(17) 0.62439(15) 0.10416(10) 0.0280(5) Uani 1 1 d .
H27 H -0.0187 0.6579 0.1439 0.034 Uiso 1 1 calc R
C28 C -0.00124(18) 0.67060(15) 0.05319(10) 0.0313(5) Uani 1 1 d .
H28 H 0.0503 0.7355 0.0585 0.038 Uiso 1 1 calc R
C29 C -0.03363(19) 0.62447(16) -0.00598(10) 0.0328(5) Uani 1 1 d .
C30 C -0.11120(19) 0.53040(16) -0.01217(10) 0.0336(5) Uani 1 1 d .
H30 H -0.1365 0.4975 -0.0520 0.040 Uiso 1 1 calc R
C31 C -0.15197(18) 0.48399(15) 0.03885(10) 0.0320(5) Uani 1 1 d .
H31 H -0.2050 0.4195 0.0334 0.038 Uiso 1 1 calc R
C32 C 0.0163(2) 0.67486(18) -0.06118(10) 0.0454(6) Uani 1 1 d .
H32A H -0.0017 0.7306 -0.0614 0.068 Uiso 1 1 calc R
H32B H -0.0177 0.6321 -0.0987 0.068 Uiso 1 1 calc R
H32C H 0.1007 0.6947 -0.0594 0.068 Uiso 1 1 calc R
C33 C 0.27259(18) 0.86117(15) 0.16712(9) 0.0253(4) Uani 1 1 d .
C34 C 0.22163(17) 0.89995(13) 0.11969(9) 0.0247(4) Uani 1 1 d .
C35 C 0.15244(18) 0.94799(15) 0.13909(10) 0.0297(5) Uani 1 1 d .
C36 C 0.1088(2) 0.98689(17) 0.09591(11) 0.0389(6) Uani 1 1 d .
H36 H 0.0618 1.0194 0.1088 0.047 Uiso 1 1 calc R
C37 C 0.1324(2) 0.97937(18) 0.03478(11) 0.0415(6) Uani 1 1 d .
H37 H 0.1021 1.0067 0.0060 0.050 Uiso 1 1 calc R
C38 C 0.19976(19) 0.93210(16) 0.01579(10) 0.0352(5) Uani 1 1 d .
H38 H 0.2151 0.9265 -0.0264 0.042 Uiso 1 1 calc R
C39 C 0.24636(18) 0.89205(14) 0.05718(10) 0.0274(5) Uani 1 1 d .
C40 C 0.12654(18) 0.96321(15) 0.20466(10) 0.0296(5) Uani 1 1 d .
C41 C 0.0820(2) 0.89083(16) 0.24215(11) 0.0402(6) Uani 1 1 d .
H41 H 0.0706 0.8282 0.2269 0.048 Uiso 1 1 calc R
C42 C 0.0543(2) 0.90943(18) 0.30123(12) 0.0504(7) Uani 1 1 d .
H42 H 0.0249 0.8591 0.3262 0.060 Uiso 1 1 calc R
C43 C 0.0677(2) 0.99922(18) 0.32547(11) 0.0447(6) Uani 1 1 d .
C44 C 0.1126(2) 1.07094(17) 0.28824(11) 0.0413(6) Uani 1 1 d .
H44 H 0.1237 1.1334 0.3035 0.050 Uiso 1 1 calc R
C45 C 0.1416(2) 1.05329(16) 0.22920(11) 0.0382(6) Uani 1 1 d .
H45 H 0.1726 1.1041 0.2047 0.046 Uiso 1 1 calc R
C46 C 0.0358(3) 1.0186(2) 0.39013(12) 0.0647(9) Uani 1 1 d .
H46A H 0.0598 1.0868 0.4003 0.097 Uiso 1 1 calc R
H46B H 0.0754 0.9954 0.4189 0.097 Uiso 1 1 calc R
H46C H -0.0484 0.9862 0.3931 0.097 Uiso 1 1 calc R
C47 C 0.32317(18) 0.84612(14) 0.03248(9) 0.0273(5) Uani 1 1 d .
C48 C 0.31932(18) 0.76030(15) 0.04752(10) 0.0301(5) Uani 1 1 d .
H48 H 0.2649 0.7268 0.0756 0.036 Uiso 1 1 calc R
C49 C 0.3937(2) 0.72282(16) 0.02205(10) 0.0344(5) Uani 1 1 d .
H49 H 0.3900 0.6643 0.0335 0.041 Uiso 1 1 calc R
C50 C 0.47366(19) 0.76853(17) -0.01970(10) 0.0353(5) Uani 1 1 d .
C51 C 0.4761(2) 0.85302(17) -0.03570(11) 0.0398(6) Uani 1 1 d .
H51 H 0.5294 0.8855 -0.0646 0.048 Uiso 1 1 calc R
C52 C 0.40225(19) 0.89105(16) -0.01034(10) 0.0340(5) Uani 1 1 d .
H52 H 0.4055 0.9491 -0.0224 0.041 Uiso 1 1 calc R
C53 C 0.5550(2) 0.72783(19) -0.04711(12) 0.0506(7) Uani 1 1 d .
H53A H 0.5472 0.6719 -0.0272 0.076 Uiso 1 1 calc R
H53B H 0.6352 0.7752 -0.0407 0.076 Uiso 1 1 calc R
H53C H 0.5357 0.7099 -0.0912 0.076 Uiso 1 1 calc R
C54 C 0.48692(17) 0.74136(14) 0.17998(9) 0.0232(4) Uani 1 1 d .
C55 C 0.57228(17) 0.71761(14) 0.14131(9) 0.0232(4) Uani 1 1 d .
C56 C 0.54783(17) 0.62199(14) 0.12227(9) 0.0258(4) Uani 1 1 d .
C57 C 0.62512(19) 0.60052(15) 0.08522(10) 0.0309(5) Uani 1 1 d .
H57 H 0.6091 0.5362 0.0722 0.037 Uiso 1 1 calc R
C58 C 0.72389(18) 0.67024(16) 0.06716(10) 0.0322(5) Uani 1 1 d .
H58 H 0.7753 0.6540 0.0418 0.039 Uiso 1 1 calc R
C59 C 0.74829(18) 0.76380(16) 0.08587(10) 0.0322(5) Uani 1 1 d .
H59 H 0.8173 0.8116 0.0736 0.039 Uiso 1 1 calc R
C60 C 0.67329(17) 0.78950(14) 0.12249(9) 0.0263(5) Uani 1 1 d .
C61 C 0.44602(18) 0.54092(14) 0.14165(9) 0.0264(5) Uani 1 1 d .
C62 C 0.42143(19) 0.53094(15) 0.20263(10) 0.0305(5) Uani 1 1 d .
H62 H 0.4675 0.5788 0.2337 0.037 Uiso 1 1 calc R
C63 C 0.3302(2) 0.45171(15) 0.21870(11) 0.0357(5) Uani 1 1 d .
H63 H 0.3141 0.4465 0.2608 0.043 Uiso 1 1 calc R
C64 C 0.26151(19) 0.37948(15) 0.17475(11) 0.0338(5) Uani 1 1 d .
C65 C 0.2855(2) 0.39021(15) 0.11404(11) 0.0369(6) Uani 1 1 d .
H65 H 0.2392 0.3423 0.0831 0.044 Uiso 1 1 calc R
C66 C 0.37578(19) 0.46946(15) 0.09738(10) 0.0332(5) Uani 1 1 d .
H66 H 0.3902 0.4753 0.0552 0.040 Uiso 1 1 calc R
C67 C 0.1634(2) 0.29221(17) 0.19238(12) 0.0492(7) Uani 1 1 d .
H67A H 0.1822 0.2786 0.2329 0.074 Uiso 1 1 calc R
H67B H 0.1525 0.2385 0.1619 0.074 Uiso 1 1 calc R
H67C H 0.0918 0.3028 0.1938 0.074 Uiso 1 1 calc R
C68 C 0.70269(18) 0.89207(15) 0.13691(9) 0.0273(5) Uani 1 1 d .
C69 C 0.62205(19) 0.93061(15) 0.12815(9) 0.0293(5) Uani 1 1 d .
H69 H 0.5454 0.8905 0.1129 0.035 Uiso 1 1 calc R
C70 C 0.6521(2) 1.02642(16) 0.14136(10) 0.0342(5) Uani 1 1 d .
H70 H 0.5947 1.0508 0.1366 0.041 Uiso 1 1 calc R
C71 C 0.7644(2) 1.08796(16) 0.16145(10) 0.0382(6) Uani 1 1 d .
C72 C 0.8454(2) 1.05035(16) 0.16921(11) 0.0398(6) Uani 1 1 d .
H72 H 0.9229 1.0912 0.1826 0.048 Uiso 1 1 calc R
C73 C 0.81533(18) 0.95378(15) 0.15780(10) 0.0345(5) Uani 1 1 d .
H73 H 0.8721 0.9294 0.1643 0.041 Uiso 1 1 calc R
C74 C 0.7950(3) 1.19233(17) 0.17638(12) 0.0558(8) Uani 1 1 d .
H74A H 0.7620 1.2030 0.2153 0.084 Uiso 1 1 calc R
H74B H 0.7632 1.2150 0.1435 0.084 Uiso 1 1 calc R
H74C H 0.8796 1.2267 0.1800 0.084 Uiso 1 1 calc R
C75 C 0.34850(17) 0.72370(14) 0.34074(9) 0.0248(4) Uani 1 1 d .
C76 C 0.36512(18) 0.69631(14) 0.40329(9) 0.0263(5) Uani 1 1 d .
C77 C 0.45518(19) 0.66702(14) 0.41475(10) 0.0298(5) Uani 1 1 d .
C78 C 0.4682(2) 0.64197(17) 0.47271(10) 0.0393(6) Uani 1 1 d .
H78 H 0.5275 0.6208 0.4806 0.047 Uiso 1 1 calc R
C79 C 0.3966(2) 0.64731(17) 0.51892(11) 0.0414(6) Uani 1 1 d .
H79 H 0.4074 0.6310 0.5585 0.050 Uiso 1 1 calc R
C80 C 0.30943(19) 0.67649(16) 0.50725(10) 0.0348(5) Uani 1 1 d .
H80 H 0.2607 0.6803 0.5393 0.042 Uiso 1 1 calc R
C81 C 0.29078(18) 0.70056(14) 0.44983(9) 0.0278(5) Uani 1 1 d .
C82 C 0.54149(18) 0.66622(15) 0.36891(9) 0.0300(5) Uani 1 1 d .
C83 C 0.60286(18) 0.74498(15) 0.33891(10) 0.0311(5) Uani 1 1 d .
H83 H 0.5880 0.8002 0.3467 0.037 Uiso 1 1 calc R
C84 C 0.68562(19) 0.74393(16) 0.29770(10) 0.0340(5) Uani 1 1 d .
H84 H 0.7262 0.7985 0.2776 0.041 Uiso 1 1 calc R
C85 C 0.7102(2) 0.66523(17) 0.28539(10) 0.0370(6) Uani 1 1 d .
C86 C 0.6513(2) 0.58752(17) 0.31653(11) 0.0413(6) Uani 1 1 d .
H86 H 0.6682 0.5332 0.3095 0.050 Uiso 1 1 calc R
C87 C 0.5689(2) 0.58743(16) 0.35743(11) 0.0380(6) Uani 1 1 d .
H87 H 0.5300 0.5332 0.3782 0.046 Uiso 1 1 calc R
C88 C 0.7972(2) 0.66468(19) 0.23904(12) 0.0492(7) Uani 1 1 d .
H88A H 0.8355 0.7279 0.2257 0.074 Uiso 1 1 calc R
H88B H 0.7574 0.6190 0.2036 0.074 Uiso 1 1 calc R
H88C H 0.8553 0.6468 0.2577 0.074 Uiso 1 1 calc R
C89 C 0.19023(18) 0.72618(14) 0.44136(9) 0.0281(5) Uani 1 1 d .
C90 C 0.10468(18) 0.68105(15) 0.39434(9) 0.0295(5) Uani 1 1 d .
H90 H 0.1148 0.6381 0.3635 0.035 Uiso 1 1 calc R
C91 C 0.00561(19) 0.69825(16) 0.39226(10) 0.0337(5) Uani 1 1 d .
H91 H -0.0516 0.6665 0.3599 0.040 Uiso 1 1 calc R
C92 C -0.01281(19) 0.76097(16) 0.43629(10) 0.0331(5) Uani 1 1 d .
C93 C 0.0744(2) 0.80798(16) 0.48162(10) 0.0380(6) Uani 1 1 d .
H93 H 0.0655 0.8527 0.5115 0.046 Uiso 1 1 calc R
C94 C 0.17379(19) 0.79117(16) 0.48421(10) 0.0343(5) Uani 1 1 d .
H94 H 0.2320 0.8246 0.5158 0.041 Uiso 1 1 calc R
C95 C -0.1247(2) 0.77517(19) 0.43595(11) 0.0454(6) Uani 1 1 d .
H95A H -0.1189 0.8252 0.4683 0.068 Uiso 1 1 calc R
H95B H -0.1893 0.7162 0.4434 0.068 Uiso 1 1 calc R
H95C H -0.1383 0.7933 0.3960 0.068 Uiso 1 1 calc R
C96 C 0.4927(2) 0.95122(17) 0.48748(12) 0.0511(7) Uani 1 1 d .
H96A H 0.4316 0.9261 0.4539 0.061 Uiso 1 1 calc R
H96B H 0.4689 0.9085 0.5202 0.061 Uiso 1 1 calc R
Cl1 Cl 0.62757(7) 0.95635(5) 0.45918(3) 0.0631(2) Uani 1 1 d .

loop_
_atom_site_aniso_label
_atom_site_aniso_U_11
_atom_site_aniso_U_22
_atom_site_aniso_U_33
_atom_site_aniso_U_23
_atom_site_aniso_U_13
_atom_site_aniso_U_12
Fe1 0.01944(15) 0.02290(15) 0.02286(16) 0.00421(12) 0.00150(12) 0.00639(12)
Fe2 0.02569(16) 0.02159(15) 0.02235(16) 0.00226(12) 0.00116(12) 0.00912(12)
N1 0.0292(10) 0.0261(9) 0.0223(9) 0.0032(7) 0.0003(7) 0.0087(8)
O1 0.0238(8) 0.0301(8) 0.0283(8) -0.0003(6) 0.0047(6) 0.0090(6)
O2 0.0250(8) 0.0269(8) 0.0250(8) -0.0002(6) 0.0022(6) 0.0061(6)
O3 0.0324(8) 0.0293(8) 0.0385(9) 0.0156(7) 0.0096(7) 0.0155(7)
O4 0.0284(8) 0.0333(8) 0.0278(8) 0.0042(6) -0.0026(6) 0.0130(7)
O5 0.0210(7) 0.0305(8) 0.0276(8) 0.0053(6) 0.0043(6) 0.0104(6)
O6 0.0271(8) 0.0257(8) 0.0245(8) -0.0004(6) 0.0043(6) 0.0119(6)
O7 0.0289(8) 0.0298(8) 0.0218(7) 0.0023(6) -0.0011(6) 0.0104(6)
O8 0.0375(9) 0.0269(8) 0.0259(8) 0.0064(6) 0.0081(6) 0.0138(7)
S1 0.0360(3) 0.0318(3) 0.0450(4) -0.0017(3) 0.0074(3) 0.0116(3)
C1 0.0343(12) 0.0291(11) 0.0228(11) 0.0031(9) 0.0008(9) 0.0123(10)
C2 0.0450(14) 0.0286(12) 0.0300(12) -0.0022(10) -0.0026(11) 0.0120(11)
C3 0.0386(14) 0.0298(12) 0.0323(13) 0.0002(10) -0.0054(11) 0.0012(10)
C4 0.0300(12) 0.0404(14) 0.0358(13) 0.0022(11) 0.0000(10) 0.0077(11)
C5 0.0349(13) 0.0339(12) 0.0271(12) 0.0022(9) 0.0019(10) 0.0131(10)
C6 0.0316(13) 0.0380(13) 0.0429(14) 0.0063(11) 0.0007(11) 0.0140(11)
C7 0.0468(16) 0.0670(19) 0.0607(18) 0.0265(15) 0.0149(14) 0.0304(15)
C8 0.0516(18) 0.067(2) 0.093(2) 0.0447(18) 0.0197(17) 0.0310(16)
C9 0.0406(16) 0.0441(16) 0.105(3) 0.0169(17) -0.0022(17) 0.0219(13)
C10 0.0489(16) 0.0501(17) 0.0620(18) -0.0064(14) -0.0040(14) 0.0281(14)
C11 0.0484(15) 0.0439(15) 0.0418(15) 0.0015(11) 0.0003(12) 0.0242(12)
C12 0.0248(11) 0.0248(11) 0.0220(10) 0.0070(9) 0.0012(8) 0.0090(9)
C13 0.0230(11) 0.0219(10) 0.0298(11) 0.0018(9) 0.0037(9) 0.0073(8)
C14 0.0296(12) 0.0214(10) 0.0313(12) 0.0028(9) 0.0062(9) 0.0087(9)
C15 0.0317(12) 0.0273(11) 0.0384(13) 0.0094(10) 0.0102(10) 0.0043(10)
C16 0.0230(12) 0.0348(13) 0.0505(15) 0.0071(11) 0.0030(11) -0.0005(10)
C17 0.0260(12) 0.0310(12) 0.0402(13) 0.0047(10) -0.0032(10) 0.0049(10)
C18 0.0263(11) 0.0221(10) 0.0307(12) -0.0002(9) 0.0019(9) 0.0068(9)
C19 0.0309(12) 0.0206(10) 0.0307(12) 0.0054(9) 0.0045(9) 0.0065(9)
C20 0.0485(15) 0.0495(15) 0.0324(13) 0.0134(11) 0.0119(11) 0.0297(12)
C21 0.0480(16) 0.0629(17) 0.0440(15) 0.0193(13) 0.0119(12) 0.0363(14)
C22 0.0422(14) 0.0306(12) 0.0373(13) 0.0111(10) 0.0033(11) 0.0126(11)
C23 0.0405(14) 0.0323(12) 0.0297(12) 0.0050(10) 0.0086(11) 0.0068(11)
C24 0.0290(12) 0.0300(12) 0.0355(13) 0.0051(10) 0.0083(10) 0.0057(10)
C25 0.0592(18) 0.0526(17) 0.0438(15) 0.0146(13) 0.0003(13) 0.0231(14)
C26 0.0198(10) 0.0299(11) 0.0304(12) 0.0039(9) 0.0004(9) 0.0108(9)
C27 0.0213(11) 0.0304(11) 0.0296(12) 0.0019(9) -0.0015(9) 0.0079(9)
C28 0.0209(11) 0.0313(12) 0.0369(13) 0.0057(10) 0.0005(9) 0.0050(9)
C29 0.0275(12) 0.0428(13) 0.0314(12) 0.0090(10) 0.0039(10) 0.0166(10)
C30 0.0340(13) 0.0409(13) 0.0273(12) -0.0008(10) -0.0017(10) 0.0175(11)
C31 0.0265(11) 0.0304(12) 0.0353(13) -0.0016(10) -0.0033(10) 0.0088(9)
C32 0.0412(14) 0.0604(17) 0.0349(14) 0.0141(12) 0.0064(11) 0.0189(13)
C33 0.0260(11) 0.0297(11) 0.0238(11) 0.0032(9) 0.0063(9) 0.0151(9)
C34 0.0223(11) 0.0212(10) 0.0290(11) 0.0065(8) -0.0001(9) 0.0062(8)
C35 0.0261(11) 0.0294(11) 0.0348(12) 0.0091(9) 0.0041(9) 0.0114(9)
C36 0.0357(13) 0.0481(15) 0.0448(14) 0.0130(11) 0.0072(11) 0.0276(12)
C37 0.0382(14) 0.0593(16) 0.0406(14) 0.0207(12) 0.0035(11) 0.0305(13)
C38 0.0318(12) 0.0455(14) 0.0320(13) 0.0126(10) 0.0029(10) 0.0177(11)
C39 0.0234(11) 0.0277(11) 0.0305(12) 0.0075(9) -0.0001(9) 0.0089(9)
C40 0.0242(11) 0.0318(12) 0.0369(13) 0.0080(10) 0.0032(9) 0.0147(9)
C41 0.0436(14) 0.0331(13) 0.0476(15) 0.0095(11) 0.0161(12) 0.0180(11)
C42 0.0634(18) 0.0427(15) 0.0515(16) 0.0189(13) 0.0279(14) 0.0247(14)
C43 0.0464(15) 0.0469(15) 0.0426(15) 0.0059(12) 0.0133(12) 0.0205(13)
C44 0.0460(15) 0.0336(13) 0.0455(15) 0.0010(11) 0.0031(12) 0.0180(11)
C45 0.0412(14) 0.0340(13) 0.0429(14) 0.0112(11) 0.0055(11) 0.0172(11)
C46 0.082(2) 0.068(2) 0.0481(17) 0.0053(15) 0.0244(16) 0.0353(18)
C47 0.0255(11) 0.0303(11) 0.0242(11) 0.0009(9) -0.0034(9) 0.0100(9)
C48 0.0285(12) 0.0325(12) 0.0260(11) 0.0021(9) -0.0042(9) 0.0091(10)
C49 0.0399(13) 0.0333(12) 0.0320(12) -0.0033(10) -0.0103(10) 0.0186(11)
C50 0.0334(13) 0.0464(14) 0.0283(12) -0.0063(10) -0.0051(10) 0.0208(11)
C51 0.0344(13) 0.0519(15) 0.0346(13) 0.0075(11) 0.0067(11) 0.0185(12)
C52 0.0325(12) 0.0357(13) 0.0365(13) 0.0094(10) 0.0025(10) 0.0154(10)
C53 0.0491(16) 0.0646(18) 0.0459(16) -0.0076(13) -0.0040(13) 0.0342(14)
C54 0.0245(11) 0.0248(10) 0.0239(11) 0.0090(9) 0.0044(8) 0.0123(9)
C55 0.0210(10) 0.0275(11) 0.0221(10) 0.0017(8) -0.0006(8) 0.0111(9)
C56 0.0261(11) 0.0305(11) 0.0227(11) 0.0019(9) 0.0010(9) 0.0137(9)
C57 0.0345(12) 0.0331(12) 0.0295(12) 0.0001(9) 0.0015(10) 0.0190(10)
C58 0.0275(12) 0.0455(14) 0.0300(12) 0.0013(10) 0.0059(9) 0.0219(10)
C59 0.0215(11) 0.0397(13) 0.0351(13) 0.0060(10) 0.0054(9) 0.0115(10)
C60 0.0216(10) 0.0315(11) 0.0257(11) 0.0031(9) 0.0017(9) 0.0107(9)
C61 0.0297(11) 0.0253(11) 0.0291(11) 0.0038(9) 0.0042(9) 0.0161(9)
C62 0.0341(12) 0.0306(12) 0.0284(12) 0.0021(9) -0.0017(9) 0.0150(10)
C63 0.0418(14) 0.0352(13) 0.0340(13) 0.0123(10) 0.0069(11) 0.0177(11)
C64 0.0331(13) 0.0244(11) 0.0465(14) 0.0074(10) 0.0064(11) 0.0135(10)
C65 0.0374(13) 0.0274(12) 0.0423(14) -0.0056(10) 0.0008(11) 0.0117(10)
C66 0.0382(13) 0.0333(12) 0.0286(12) -0.0014(10) 0.0048(10) 0.0162(10)
C67 0.0498(16) 0.0344(14) 0.0603(17) 0.0131(12) 0.0109(14) 0.0120(12)
C68 0.0251(11) 0.0310(11) 0.0244(11) 0.0056(9) 0.0069(9) 0.0094(9)
C69 0.0282(12) 0.0337(12) 0.0243(11) 0.0066(9) 0.0059(9) 0.0099(10)
C70 0.0437(14) 0.0387(13) 0.0278(12) 0.0123(10) 0.0111(10) 0.0223(11)
C71 0.0509(15) 0.0283(12) 0.0315(13) 0.0087(10) 0.0174(11) 0.0105(11)
C72 0.0290(13) 0.0358(13) 0.0422(14) 0.0012(11) 0.0095(11) 0.0009(10)
C73 0.0240(11) 0.0372(13) 0.0397(13) 0.0044(10) 0.0092(10) 0.0096(10)
C74 0.073(2) 0.0333(14) 0.0539(17) 0.0082(12) 0.0177(15) 0.0136(14)
C75 0.0205(10) 0.0299(11) 0.0254(11) 0.0057(9) 0.0063(8) 0.0110(9)
C76 0.0267(11) 0.0251(11) 0.0227(11) 0.0043(8) 0.0004(9) 0.0056(9)
C77 0.0306(12) 0.0289(11) 0.0264(11) 0.0041(9) -0.0019(9) 0.0084(9)
C78 0.0352(13) 0.0490(15) 0.0351(13) 0.0116(11) -0.0041(11) 0.0172(11)
C79 0.0418(14) 0.0522(15) 0.0272(12) 0.0133(11) -0.0018(11) 0.0139(12)
C80 0.0315(12) 0.0435(14) 0.0234(11) 0.0072(10) 0.0031(9) 0.0082(11)
C81 0.0271(11) 0.0277(11) 0.0222(11) 0.0022(9) -0.0004(9) 0.0046(9)
C82 0.0301(12) 0.0345(12) 0.0257(11) 0.0008(9) -0.0060(9) 0.0140(10)
C83 0.0311(12) 0.0349(12) 0.0313(12) 0.0017(10) -0.0010(10) 0.0178(10)
C84 0.0286(12) 0.0409(13) 0.0338(13) 0.0048(10) -0.0012(10) 0.0154(10)
C85 0.0340(13) 0.0481(15) 0.0326(13) -0.0057(11) -0.0067(10) 0.0229(11)
C86 0.0441(15) 0.0392(14) 0.0469(15) -0.0065(12) -0.0080(12) 0.0261(12)
C87 0.0400(14) 0.0330(13) 0.0407(14) 0.0030(10) -0.0044(11) 0.0150(11)
C88 0.0430(15) 0.0677(18) 0.0449(15) -0.0072(13) 0.0025(12) 0.0337(14)
C89 0.0278(11) 0.0294(11) 0.0225(11) 0.0066(9) 0.0063(9) 0.0060(9)
C90 0.0334(12) 0.0308(12) 0.0218(11) 0.0035(9) 0.0046(9) 0.0100(10)
C91 0.0325(12) 0.0385(13) 0.0255(12) 0.0045(10) -0.0008(9) 0.0093(10)
C92 0.0336(13) 0.0366(13) 0.0294(12) 0.0079(10) 0.0057(10) 0.0135(10)
C93 0.0421(14) 0.0416(14) 0.0288(12) -0.0017(10) 0.0079(11) 0.0166(11)
C94 0.0311(12) 0.0397(13) 0.0251(12) -0.0022(10) -0.0002(10) 0.0083(10)
C95 0.0414(14) 0.0599(17) 0.0408(15) 0.0071(12) 0.0048(12) 0.0262(13)
C96 0.0618(18) 0.0428(15) 0.0388(15) 0.0070(12) 0.0008(13) 0.0104(14)
Cl1 0.0770(5) 0.0575(5) 0.0504(4) 0.0057(3) 0.0068(4) 0.0225(4)

loop_
_atom_type_symbol
_atom_type_description
_atom_type_scat_dispersion_real
_atom_type_scat_dispersion_imag
_atom_type_scat_source
C C 0.0033 0.0016 'International Tables Vol C Tables 4.2.6.8 and 6.1.1.4'
H H 0.0000 0.0000 'International Tables Vol C Tables 4.2.6.8 and 6.1.1.4'
N N 0.0061 0.0033 'International Tables Vol C Tables 4.2.6.8 and 6.1.1.4'
O O 0.0106 0.0060 'International Tables Vol C Tables 4.2.6.8 and 6.1.1.4'
S S 0.1246 0.1234 'International Tables Vol C Tables 4.2.6.8 and 6.1.1.4'
Cl Cl 0.1484 0.1585 'International Tables Vol C Tables 4.2.6.8 and 6.1.1.4'
Fe Fe 0.3463 0.8444 'International Tables Vol C Tables 4.2.6.8 and 6.1.1.4'

loop_
_geom_angle_atom_site_label_1
_geom_angle_atom_site_label_2
_geom_angle_atom_site_label_3
_geom_angle
_geom_angle_site_symmetry_1
O5 Fe1 O7 96.58(6) .
O5 Fe1 O3 89.61(6) .
O7 Fe1 O3 130.41(6) .
O5 Fe1 O1 109.42(6) .
O7 Fe1 O1 114.07(6) .
O3 Fe1 O1 109.81(6) .
O5 Fe1 O2 169.07(5) .
O7 Fe1 O2 92.77(6) .
O3 Fe1 O2 88.63(6) .
O1 Fe1 O2 61.26(5) .
O5 Fe1 Fe2 69.89(4) .
O7 Fe1 Fe2 71.67(4) .
O3 Fe1 Fe2 64.58(5) .
O1 Fe1 Fe2 174.19(4) .
O2 Fe1 Fe2 118.75(4) .
O4 Fe2 O8 138.77(6) .
O4 Fe2 O6 104.72(6) .
O8 Fe2 O6 103.11(6) .
O4 Fe2 N1 106.45(6) .
O8 Fe2 N1 99.41(6) .
O6 Fe2 N1 97.36(7) .
O4 Fe2 S1 87.19(5) .
O8 Fe2 S1 81.07(5) .
O6 Fe2 S1 153.49(4) .
N1 Fe2 S1 56.25(5) .
O4 Fe2 Fe1 83.71(5) .
O8 Fe2 Fe1 73.77(4) .
O6 Fe2 Fe1 76.78(4) .
N1 Fe2 Fe1 169.42(5) .
S1 Fe2 Fe1 128.75(2) .
C5 N1 C1 117.84(18) .
C5 N1 Fe2 122.04(14) .
C1 N1 Fe2 120.05(14) .
C12 O1 Fe1 91.81(12) .
C12 O2 Fe1 86.84(12) .
C33 O3 Fe1 142.24(14) .
C33 O4 Fe2 119.71(13) .
C54 O5 Fe1 133.46(13) .
C54 O6 Fe2 124.15(13) .
C75 O7 Fe1 128.41(14) .
C75 O8 Fe2 126.45(13) .
C1 S1 C6 103.46(11) .
C1 S1 Fe2 70.79(7) .
C6 S1 Fe2 147.97(8) .
N1 C1 C2 122.4(2) .
N1 C1 S1 112.33(15) .
C2 C1 S1 125.16(17) .
C3 C2 C1 118.8(2) .
C2 C3 C4 119.4(2) .
C5 C4 C3 118.7(2) .
N1 C5 C4 122.7(2) .
C11 C6 C7 119.8(2) .
C11 C6 S1 117.85(18) .
C7 C6 S1 122.3(2) .
C6 C7 C8 119.6(3) .
C9 C8 C7 120.1(3) .
C10 C9 C8 120.7(3) .
C9 C10 C11 119.8(3) .
C6 C11 C10 120.0(3) .
O2 C12 O1 120.05(18) .
O2 C12 C13 118.56(18) .
O1 C12 C13 121.39(18) .
C18 C13 C14 120.84(18) .
C18 C13 C12 120.02(17) .
C14 C13 C12 119.03(19) .
C15 C14 C13 118.5(2) .
C15 C14 C19 119.39(19) .
C13 C14 C19 121.91(18) .
C16 C15 C14 120.9(2) .
C15 C16 C17 120.2(2) .
C16 C17 C18 120.8(2) .
C17 C18 C13 118.57(19) .
C17 C18 C26 118.3(2) .
C13 C18 C26 123.13(18) .
C20 C19 C24 117.5(2) .
C20 C19 C14 120.79(19) .
C24 C19 C14 121.7(2) .
C21 C20 C19 121.3(2) .
C20 C21 C22 121.7(2) .
C23 C22 C21 117.1(2) .
C23 C22 C25 122.1(2) .
C21 C22 C25 120.8(2) .
C22 C23 C24 121.8(2) .
C23 C24 C19 120.6(2) .
C27 C26 C31 117.43(19) .
C27 C26 C18 122.73(18) .
C31 C26 C18 119.82(19) .
C28 C27 C26 120.8(2) .
C27 C28 C29 121.6(2) .
C30 C29 C28 117.7(2) .
C30 C29 C32 121.4(2) .
C28 C29 C32 120.9(2) .
C31 C30 C29 120.7(2) .
C30 C31 C26 121.7(2) .
O3 C33 O4 124.3(2) .
O3 C33 C34 118.66(18) .
O4 C33 C34 117.05(18) .
C35 C34 C39 119.97(19) .
C35 C34 C33 118.72(18) .
C39 C34 C33 121.26(18) .
C36 C35 C34 119.0(2) .
C36 C35 C40 117.7(2) .
C34 C35 C40 123.3(2) .
C37 C36 C35 121.5(2) .
C38 C37 C36 119.6(2) .
C37 C38 C39 121.4(2) .
C38 C39 C34 118.6(2) .
C38 C39 C47 117.35(19) .
C34 C39 C47 124.02(19) .
C45 C40 C41 117.5(2) .
C45 C40 C35 118.86(19) .
C41 C40 C35 123.6(2) .
C42 C41 C40 120.3(2) .
C41 C42 C43 122.2(2) .
C44 C43 C42 117.3(2) .
C44 C43 C46 121.0(2) .
C42 C43 C46 121.8(2) .
C45 C44 C43 121.0(2) .
C44 C45 C40 121.7(2) .
C48 C47 C52 117.3(2) .
C48 C47 C39 124.83(19) .
C52 C47 C39 117.82(19) .
C49 C48 C47 120.8(2) .
C48 C49 C50 121.7(2) .
C51 C50 C49 117.7(2) .
C51 C50 C53 120.8(2) .
C49 C50 C53 121.6(2) .
C50 C51 C52 121.0(2) .
C51 C52 C47 121.5(2) .
O5 C54 O6 124.69(18) .
O5 C54 C55 117.05(17) .
O6 C54 C55 118.26(17) .
C56 C55 C60 119.91(18) .
C56 C55 C54 119.01(17) .
C60 C55 C54 121.04(17) .
C57 C56 C55 118.84(19) .
C57 C56 C61 117.16(18) .
C55 C56 C61 123.95(18) .
C58 C57 C56 121.4(2) .
C57 C58 C59 119.9(2) .
C58 C59 C60 121.14(19) .
C59 C60 C55 118.77(19) .
C59 C60 C68 117.32(18) .
C55 C60 C68 123.85(18) .
C62 C61 C66 118.06(19) .
C62 C61 C56 122.46(19) .
C66 C61 C56 119.39(19) .
C63 C62 C61 120.5(2) .
C62 C63 C64 121.6(2) .
C65 C64 C63 117.7(2) .
C65 C64 C67 120.7(2) .
C63 C64 C67 121.6(2) .
C64 C65 C66 121.2(2) .
C65 C66 C61 120.9(2) .
C69 C68 C73 117.8(2) .
C69 C68 C60 122.01(19) .
C73 C68 C60 120.1(2) .
C70 C69 C68 120.8(2) .
C69 C70 C71 121.4(2) .
C72 C71 C70 118.0(2) .
C72 C71 C74 121.4(2) .
C70 C71 C74 120.5(2) .
C71 C72 C73 121.1(2) .
C72 C73 C68 120.8(2) .
O7 C75 O8 124.63(19) .
O7 C75 C76 118.61(18) .
O8 C75 C76 116.76(17) .
C81 C76 C77 120.37(19) .
C81 C76 C75 119.65(19) .
C77 C76 C75 119.98(18) .
C78 C77 C76 118.7(2) .
C78 C77 C82 117.8(2) .
C76 C77 C82 123.34(19) .
C79 C78 C77 121.2(2) .
C80 C79 C78 119.5(2) .
C79 C80 C81 121.8(2) .
C80 C81 C76 118.4(2) .
C80 C81 C89 117.32(19) .
C76 C81 C89 124.29(19) .
C83 C82 C87 117.6(2) .
C83 C82 C77 121.6(2) .
C87 C82 C77 120.7(2) .
C84 C83 C82 120.8(2) .
C85 C84 C83 121.4(2) .
C84 C85 C86 117.9(2) .
C84 C85 C88 120.4(2) .
C86 C85 C88 121.7(2) .
C87 C86 C85 121.4(2) .
C86 C87 C82 120.9(2) .
C94 C89 C90 117.7(2) .
C94 C89 C81 119.85(19) .
C90 C89 C81 122.19(19) .
C91 C90 C89 120.6(2) .
C90 C91 C92 121.7(2) .
C93 C92 C91 117.3(2) .
C93 C92 C95 121.2(2) .
C91 C92 C95 121.5(2) .
C94 C93 C92 121.4(2) .
C93 C94 C89 121.1(2) .
C96 C96 Cl1 109.0(2) 2_676

loop_
_geom_bond_atom_site_label_1
_geom_bond_atom_site_label_2
_geom_bond_distance
_geom_bond_site_symmetry_2
Fe1 O5 2.0275(14) .
Fe1 O7 2.0466(15) .
Fe1 O3 2.0594(15) .
Fe1 O1 2.0845(14) .
Fe1 O2 2.2011(15) .
Fe1 Fe2 3.2715(8) .
Fe2 O4 1.9746(15) .
Fe2 O8 1.9770(14) .
Fe2 O6 2.0141(14) .
Fe2 N1 2.1025(17) .
Fe2 S1 3.0903(9) .
N1 C5 1.343(3) .
N1 C1 1.348(3) .
O1 C12 1.267(2) .
O2 C12 1.256(2) .
O3 C33 1.253(2) .
O4 C33 1.262(2) .
O5 C54 1.253(2) .
O6 C54 1.267(2) .
O7 C75 1.253(2) .
O8 C75 1.272(2) .
S1 C1 1.767(2) .
S1 C6 1.778(2) .
C1 C2 1.381(3) .
C2 C3 1.373(3) .
C3 C4 1.381(3) .
C4 C5 1.377(3) .
C6 C11 1.380(3) .
C6 C7 1.383(3) .
C7 C8 1.384(4) .
C8 C9 1.369(4) .
C9 C10 1.363(4) .
C10 C11 1.387(3) .
C12 C13 1.505(3) .
C13 C18 1.400(3) .
C13 C14 1.411(3) .
C14 C15 1.396(3) .
C14 C19 1.486(3) .
C15 C16 1.376(3) .
C16 C17 1.386(3) .
C17 C18 1.397(3) .
C18 C26 1.493(3) .
C19 C20 1.385(3) .
C19 C24 1.393(3) .
C20 C21 1.377(3) .
C21 C22 1.389(3) .
C22 C23 1.377(3) .
C22 C25 1.509(3) .
C23 C24 1.391(3) .
C26 C27 1.391(3) .
C26 C31 1.393(3) .
C27 C28 1.377(3) .
C28 C29 1.392(3) .
C29 C30 1.386(3) .
C29 C32 1.507(3) .
C30 C31 1.379(3) .
C33 C34 1.509(3) .
C34 C35 1.402(3) .
C34 C39 1.412(3) .
C35 C36 1.390(3) .
C35 C40 1.494(3) .
C36 C37 1.379(3) .
C37 C38 1.372(3) .
C38 C39 1.396(3) .
C39 C47 1.493(3) .
C40 C45 1.387(3) .
C40 C41 1.391(3) .
C41 C42 1.378(3) .
C42 C43 1.387(3) .
C43 C44 1.380(3) .
C43 C46 1.511(3) .
C44 C45 1.379(3) .
C47 C48 1.387(3) .
C47 C52 1.394(3) .
C48 C49 1.384(3) .
C49 C50 1.386(3) .
C50 C51 1.380(3) .
C50 C53 1.507(3) .
C51 C52 1.383(3) .
C54 C55 1.512(3) .
C55 C56 1.410(3) .
C55 C60 1.411(3) .
C56 C57 1.393(3) .
C56 C61 1.492(3) .
C57 C58 1.373(3) .
C58 C59 1.379(3) .
C59 C60 1.396(3) .
C60 C68 1.485(3) .
C61 C62 1.384(3) .
C61 C66 1.395(3) .
C62 C63 1.383(3) .
C63 C64 1.390(3) .
C64 C65 1.378(3) .
C64 C67 1.509(3) .
C65 C66 1.382(3) .
C68 C69 1.391(3) .
C68 C73 1.397(3) .
C69 C70 1.381(3) .
C70 C71 1.390(3) .
C71 C72 1.380(3) .
C71 C74 1.510(3) .
C72 C73 1.389(3) .
C75 C76 1.511(3) .
C76 C81 1.405(3) .
C76 C77 1.411(3) .
C77 C78 1.391(3) .
C77 C82 1.489(3) .
C78 C79 1.380(3) .
C79 C80 1.377(3) .
C80 C81 1.391(3) .
C81 C89 1.488(3) .
C82 C83 1.390(3) .
C82 C87 1.402(3) .
C83 C84 1.389(3) .
C84 C85 1.381(3) .
C85 C86 1.386(3) .
C85 C88 1.502(3) .
C86 C87 1.377(3) .
C89 C94 1.391(3) .
C89 C90 1.396(3) .
C90 C91 1.379(3) .
C91 C92 1.393(3) .
C92 C93 1.387(3) .
C92 C95 1.511(3) .
C93 C94 1.380(3) .
C96 C96 1.500(5) 2_676
C96 Cl1 1.787(3) .
